data_1571115
loop_
_publ_author_name
'Nikolova, Rositsa'
'Kostov-Kytin, Vladislav'
'Petrova, Nadia'
'Kossev, Krasimir'
'Titorenkova, Rositsa'
'Velyanova, Gergana'

_publ_section_title
;
 New Data on Crystal Phases in the System MgSO4--OC(NH2)2--H2O
;
_journal_issue 3
_journal_name_full Crystals
_journal_page_first 227
_journal_paper_doi 10.3390/cryst14030227
_journal_volume 14
_journal_year 2024
_chemical_formula_moiety 'C H8 Mg N2 O7 S'
_chemical_formula_sum 'C H8 Mg N2 O7 S'
_chemical_formula_weight 216.46
_space_group_crystal_system triclinic
_space_group_IT_number 2
_space_group_name_Hall '-P 1'
_space_group_name_H-M_alt 'P -1'
_atom_sites_solution_hydrogens mixed
_atom_sites_solution_primary dual
_audit_creation_date 2024-02-19
_audit_creation_method
;
Olex2 1.5
(compiled 2023.08.24 svn.re1ec1418 for OlexSys, GUI svn.r6817)
;
_cell_angle_alpha 68.758(13)
_cell_angle_beta 77.177(13)
_cell_angle_gamma 71.498(12)
_cell_formula_units_Z 2
_cell_length_a 5.2140(8)
_cell_length_b 7.7014(9)
_cell_length_c 10.4275(16)
_cell_measurement_reflns_used 3637
_cell_measurement_temperature 290(2)
_cell_measurement_theta_max 36.7260
_cell_measurement_theta_min 2.0870
_cell_volume 367.38(10)
_computing_cell_refinement 'CrysAlisPro 1.171.42.58a (Rigaku OD, 2022)'
_computing_data_collection 'CrysAlisPro 1.171.42.58a (Rigaku OD, 2022)'
_computing_data_reduction 'CrysAlisPro 1.171.42.58a (Rigaku OD, 2022)'
_computing_molecular_graphics 'Olex2 1.5 (Dolomanov et al., 2009)'
_computing_publication_material 'Olex2 1.5 (Dolomanov et al., 2009)'
_computing_structure_refinement 'XL  (Sheldrick, 2008)'
_computing_structure_solution 'SHELXT  (Sheldrick, 2015)'
_diffrn_ambient_temperature 290(2)
_diffrn_detector 'CCD plate'
_diffrn_measured_fraction_theta_full 1.000
_diffrn_measured_fraction_theta_max 1.000
_diffrn_measurement_details
;
List of Runs (angles in degrees, time in seconds):

  # Type    Start    End  Width  t~exp~   \w     \q     \k     \f   Frames
--------------------------------------------------------------------------
  1  \f     -9.39 350.61   2.00   24.70  79.47  -6.39  28.85    --   180
  2  \w    -65.46  -1.46   2.00   24.70    --  -22.79  94.56   1.16   32
  3  \w    -65.46  -1.46   2.00   24.70    --  -22.79  94.56 145.16   32
  4  \w    -92.18  13.82   2.00   24.70    --   -6.39 -59.25 -51.92   53
  5  \f   -350.61   9.27   2.00   24.70   3.49  -6.39 -28.85    --   180
  6  \w    -45.86   0.14   2.00   24.70    --   -3.19  94.56 -34.84   23
  7  \w    -65.46  -1.46   2.00   24.70    --  -22.79  94.56  73.16   32
  8  \w    -92.18  13.82   2.00   24.70    --   -6.39 -59.25-123.92   53
;
_diffrn_measurement_device 'abstract diffractometer'
_diffrn_measurement_device_type 'Saxi-CrysAlisPro-abstract goniometer imported SAXI images'
_diffrn_measurement_method '\w and \f scans'
_diffrn_orient_matrix_type 'CrysAlisPro convention (1999,Acta A55,543-557)'
_diffrn_orient_matrix_UB_11 0.0860432000
_diffrn_orient_matrix_UB_12 -0.0605629000
_diffrn_orient_matrix_UB_13 -0.0385786000
_diffrn_orient_matrix_UB_21 -0.1158141000
_diffrn_orient_matrix_UB_22 -0.0178844000
_diffrn_orient_matrix_UB_23 -0.0128081000
_diffrn_orient_matrix_UB_31 -0.0089613000
_diffrn_orient_matrix_UB_32 0.0805970000
_diffrn_orient_matrix_UB_33 -0.0612728000
_diffrn_radiation_monochromator graphite
_diffrn_radiation_probe x-ray
_diffrn_radiation_type 'Mo K\a'
_diffrn_radiation_wavelength 0.71073
_diffrn_reflns_av_R_equivalents 0.0564
_diffrn_reflns_av_unetI/netI 0.0310
_diffrn_reflns_Laue_measured_fraction_full 1.000
_diffrn_reflns_Laue_measured_fraction_max 1.000
_diffrn_reflns_limit_h_max 6
_diffrn_reflns_limit_h_min -6
_diffrn_reflns_limit_k_max 9
_diffrn_reflns_limit_k_min -9
_diffrn_reflns_limit_l_max 12
_diffrn_reflns_limit_l_min -12
_diffrn_reflns_number 10667
_diffrn_reflns_point_group_measured_fraction_full 1.000
_diffrn_reflns_point_group_measured_fraction_max 1.000
_diffrn_reflns_theta_full 25.000
_diffrn_reflns_theta_max 25.345
_diffrn_reflns_theta_min 2.111
_diffrn_source 'fine-focus sealed X-ray tube'
_diffrn_source_current 1.4
_diffrn_source_power 0.07
_diffrn_source_type 'Enhance (Mo) X-ray Source'
_diffrn_source_voltage 50.0
_diffrn_standards_number 0
_exptl_absorpt_coefficient_mu 0.534
_exptl_absorpt_correction_T_max 1.00000
_exptl_absorpt_correction_T_min 0.87345
_exptl_absorpt_correction_type multi-scan
_exptl_absorpt_process_details
;
CrysAlisPro 1.171.42.58a (Rigaku Oxford Diffraction, 2022)
Empirical absorption correction using spherical harmonics,
implemented in SCALE3 ABSPACK scaling algorithm.
;
_exptl_crystal_colour 'clear colourless'
_exptl_crystal_colour_lustre clear
_exptl_crystal_colour_primary colourless
_exptl_crystal_density_diffrn 1.957
_exptl_crystal_description block
_exptl_crystal_F_000 224
_exptl_crystal_size_max 0.03
_exptl_crystal_size_mid 0.02
_exptl_crystal_size_min 0.02
_refine_diff_density_max 0.870
_refine_diff_density_min -0.448
_refine_diff_density_rms 0.102
_refine_ls_extinction_method none
_refine_ls_goodness_of_fit_ref 1.239
_refine_ls_hydrogen_treatment constr
_refine_ls_matrix_type full
_refine_ls_number_parameters 112
_refine_ls_number_reflns 1347
_refine_ls_number_restraints 0
_refine_ls_restrained_S_all 1.239
_refine_ls_R_factor_all 0.0762
_refine_ls_R_factor_gt 0.0673
_refine_ls_shift/su_max 0.000
_refine_ls_shift/su_mean 0.000
_refine_ls_structure_factor_coef Fsqd
_refine_ls_weighting_details 'w=1/[\s^2^(Fo^2^)+(0.0356P)^2^+1.9926P] where P=(Fo^2^+2Fc^2^)/3'
_refine_ls_weighting_scheme calc
_refine_ls_wR_factor_gt 0.1474
_refine_ls_wR_factor_ref 0.1511
_reflns_Friedel_coverage 0.000
_reflns_number_gt 1218
_reflns_number_total 1347
_reflns_threshold_expression 'I > 2\s(I)'
_cod_data_source_file MgSO4_U_2H2O.cif
_cod_data_source_block shelx
_cod_database_code 1571115
_shelx_shelxl_version_number 2018/3
_chemical_oxdiff_formula 'C11 H10 N O'
_shelx_space_group_comment
;
The symmetry employed for this shelxl refinement is uniquely defined
by the following loop, which should always be used as a source of
symmetry information in preference to the above space-group names.
They are only intended as comments.
;
_olex2_refinement_description
;
1. Fixed Uiso
 At 1.2 times of:
  All N(H,H) groups, All O(H,H) groups
2.a Riding coordinates:
 O6(H6a,H6b), O7(H7a,H7b)
2.b X=CH2 refined with riding coordinates:
 N1(H1a,H1b), N2(H2a,H2b)
;
_olex2_submission_special_instructions 'No special instructions were received'
_oxdiff_exptl_absorpt_empirical_details
;
Empirical correction (ABSPACK) includes:
- Absorption correction using spherical harmonics
- Frame scaling
;
_oxdiff_exptl_absorpt_empirical_full_max 1.575
_oxdiff_exptl_absorpt_empirical_full_min 0.721

loop_
_space_group_symop_operation_xyz
'x, y, z'
'-x, -y, -z'

loop_
_atom_site_label
_atom_site_type_symbol
_atom_site_fract_x
_atom_site_fract_y
_atom_site_fract_z
_atom_site_U_iso_or_equiv
_atom_site_adp_type
_atom_site_occupancy
_atom_site_site_symmetry_order
_atom_site_calc_flag
_atom_site_refinement_flags_posn
_atom_site_refinement_flags_adp
_atom_site_refinement_flags_occupancy
_atom_site_disorder_assembly
_atom_site_disorder_group
C C 0.3839(11) 0.1018(8) 0.6688(6) 0.0268(12) Uani 1 1 d . . . . .
Mg1 Mg 0.500000 0.500000 0.500000 0.0217(6) Uani 1 2 d S . P . .
Mg2 Mg 0.000000 0.500000 1.000000 0.0179(5) Uani 1 2 d S . P . .
N1 N 0.6366(11) -0.0062(8) 0.6569(6) 0.0454(15) Uani 1 1 d . . . . .
H1A H 0.761333 0.043773 0.600913 0.054 Uiso 1 1 calc R U . . .
H1B H 0.676129 -0.126289 0.705267 0.054 Uiso 1 1 calc R U . . .
N2 N 0.1972(11) 0.0186(8) 0.7562(6) 0.0453(15) Uani 1 1 d . . . . .
H2A H 0.031186 0.085208 0.765770 0.054 Uiso 1 1 calc R U . . .
H2B H 0.242571 -0.101881 0.803243 0.054 Uiso 1 1 calc R U . . .
O O 0.3186(8) 0.2757(5) 0.6009(5) 0.0358(10) Uani 1 1 d . . . . .
O1 O 0.6550(8) 0.4748(7) 0.6695(4) 0.0382(11) Uani 1 1 d . . . . .
O2 O 0.6646(8) 0.2581(5) 0.9007(4) 0.0326(10) Uani 1 1 d . . . . .
O3 O 0.3190(7) 0.5606(5) 0.8477(4) 0.0264(9) Uani 1 1 d . . . . .
O4 O 0.7835(7) 0.5606(5) 0.8378(4) 0.0248(9) Uani 1 1 d . . . . .
O6 O 0.8761(7) 0.3222(5) 0.4429(4) 0.0282(9) Uani 1 1 d . . . . .
H6A H 0.927874 0.376185 0.354646 0.034 Uiso 1 1 d R U . . .
H6B H 1.020674 0.349885 0.464346 0.034 Uiso 1 1 d R U . . .
O7 O 0.1442(8) 0.2110(5) 1.0147(4) 0.0298(9) Uani 1 1 d . . . . .
H7A H 0.333446 0.191238 1.003384 0.036 Uiso 1 1 d R U . . .
H7B H 0.059446 0.182638 0.962184 0.036 Uiso 1 1 d R U . . .
S S 0.6040(2) 0.46077(19) 0.81503(13) 0.0194(3) Uani 1 1 d . . . . .

loop_
_atom_site_aniso_label
_atom_site_aniso_U_11
_atom_site_aniso_U_22
_atom_site_aniso_U_33
_atom_site_aniso_U_23
_atom_site_aniso_U_13
_atom_site_aniso_U_12
C 0.027(3) 0.023(3) 0.026(3) -0.005(2) -0.002(2) -0.005(2)
Mg1 0.0196(13) 0.0237(13) 0.0211(13) -0.0082(10) -0.0014(10) -0.0040(10)
Mg2 0.0140(12) 0.0193(12) 0.0174(12) -0.0017(10) -0.0029(9) -0.0046(9)
N1 0.031(3) 0.028(3) 0.057(4) 0.000(3) -0.001(3) 0.000(2)
N2 0.036(3) 0.028(3) 0.056(4) 0.000(3) 0.007(3) -0.010(2)
O 0.026(2) 0.018(2) 0.050(3) 0.0028(19) -0.0031(19) -0.0043(17)
O1 0.026(2) 0.069(3) 0.026(2) -0.024(2) -0.0019(17) -0.011(2)
O2 0.024(2) 0.021(2) 0.049(3) -0.0063(18) -0.0086(18) -0.0028(16)
O3 0.0170(19) 0.027(2) 0.029(2) -0.0050(17) 0.0034(15) -0.0055(16)
O4 0.0228(19) 0.024(2) 0.024(2) 0.0030(16) -0.0086(15) -0.0100(16)
O6 0.024(2) 0.025(2) 0.028(2) -0.0049(17) 0.0016(16) -0.0045(16)
O7 0.032(2) 0.025(2) 0.031(2) -0.0057(17) -0.0050(17) -0.0078(17)
S 0.0136(6) 0.0248(7) 0.0190(6) -0.0069(5) -0.0022(5) -0.0036(5)

loop_
_atom_type_symbol
_atom_type_description
_atom_type_scat_dispersion_real
_atom_type_scat_dispersion_imag
_atom_type_scat_source
C C 0.0033 0.0016 'International Tables Vol C Tables 4.2.6.8 and 6.1.1.4'
H H 0.0000 0.0000 'International Tables Vol C Tables 4.2.6.8 and 6.1.1.4'
Mg Mg 0.0486 0.0363 'International Tables Vol C Tables 4.2.6.8 and 6.1.1.4'
N N 0.0061 0.0033 'International Tables Vol C Tables 4.2.6.8 and 6.1.1.4'
O O 0.0106 0.0060 'International Tables Vol C Tables 4.2.6.8 and 6.1.1.4'
S S 0.1246 0.1234 'International Tables Vol C Tables 4.2.6.8 and 6.1.1.4'

loop_
_geom_angle_atom_site_label_1
_geom_angle_atom_site_label_2
_geom_angle_atom_site_label_3
_geom_angle
_geom_angle_site_symmetry_1
_geom_angle_site_symmetry_3
_geom_angle_publ_flag
N1 C N2 118.0(5) . . ?
O C N1 122.0(5) . . ?
O C N2 120.0(5) . . ?
O Mg1 O 180.0 . 2_666 ?
O Mg1 O6 85.44(15) 2_666 . ?
O Mg1 O6 94.56(15) . . ?
O Mg1 O6 94.56(15) 2_666 2_666 ?
O Mg1 O6 85.44(15) . 2_666 ?
O1 Mg1 O 94.36(18) . . ?
O1 Mg1 O 85.64(18) 2_666 . ?
O1 Mg1 O 94.36(18) 2_666 2_666 ?
O1 Mg1 O 85.64(18) . 2_666 ?
O1 Mg1 O1 180.0 2_666 . ?
O1 Mg1 O6 92.06(16) 2_666 . ?
O1 Mg1 O6 87.94(16) 2_666 2_666 ?
O1 Mg1 O6 87.94(16) . . ?
O1 Mg1 O6 92.06(16) . 2_666 ?
O6 Mg1 O6 180.0 . 2_666 ?
O3 Mg2 O3 180.0 . 2_567 ?
O3 Mg2 O4 85.68(15) . 1_455 ?
O3 Mg2 O4 94.32(15) . 2_667 ?
O3 Mg2 O4 94.32(15) 2_567 1_455 ?
O3 Mg2 O4 85.68(15) 2_567 2_667 ?
O4 Mg2 O4 180.0 1_455 2_667 ?
O7 Mg2 O3 90.05(15) 2_567 . ?
O7 Mg2 O3 89.95(15) 2_567 2_567 ?
O7 Mg2 O3 89.95(15) . . ?
O7 Mg2 O3 90.05(15) . 2_567 ?
O7 Mg2 O4 92.24(15) 2_567 2_667 ?
O7 Mg2 O4 92.24(15) . 1_455 ?
O7 Mg2 O4 87.76(15) 2_567 1_455 ?
O7 Mg2 O4 87.76(15) . 2_667 ?
O7 Mg2 O7 180.0 . 2_567 ?
C N1 H1A 120.0 . . ?
C N1 H1B 120.0 . . ?
H1A N1 H1B 120.0 . . ?
C N2 H2A 120.0 . . ?
C N2 H2B 120.0 . . ?
H2A N2 H2B 120.0 . . ?
C O Mg1 138.8(4) . . ?
S O1 Mg1 147.2(3) . . ?
S O3 Mg2 136.5(2) . . ?
S O4 Mg2 132.4(2) . 1_655 ?
Mg1 O6 H6A 108.2 . . ?
Mg1 O6 H6B 110.8 . . ?
H6A O6 H6B 88.2 . . ?
Mg2 O7 H7A 102.8 . . ?
Mg2 O7 H7B 110.7 . . ?
H7A O7 H7B 122.9 . . ?
O1 S O2 109.9(3) . . ?
O1 S O3 109.3(2) . . ?
O1 S O4 107.4(2) . . ?
O2 S O3 110.9(2) . . ?
O2 S O4 110.5(2) . . ?
O3 S O4 108.7(2) . . ?

loop_
_geom_bond_atom_site_label_1
_geom_bond_atom_site_label_2
_geom_bond_distance
_geom_bond_site_symmetry_2
_geom_bond_publ_flag
C N1 1.323(7) . ?
C N2 1.329(7) . ?
C O 1.241(7) . ?
Mg1 O 2.065(4) 2_666 ?
Mg1 O 2.065(4) . ?
Mg1 O1 2.025(4) 2_666 ?
Mg1 O1 2.025(4) . ?
Mg1 O6 2.108(4) . ?
Mg1 O6 2.108(4) 2_666 ?
Mg2 O3 2.071(4) . ?
Mg2 O3 2.071(4) 2_567 ?
Mg2 O4 2.072(4) 2_667 ?
Mg2 O4 2.072(4) 1_455 ?
Mg2 O7 2.070(4) . ?
Mg2 O7 2.070(4) 2_567 ?
N1 H1A 0.8600 . ?
N1 H1B 0.8600 . ?
N2 H2A 0.8600 . ?
N2 H2B 0.8600 . ?
O1 S 1.451(4) . ?
O2 S 1.462(4) . ?
O3 S 1.468(4) . ?
O4 S 1.486(4) . ?
O6 H6A 0.8812 . ?
O6 H6B 0.9354 . ?
O7 H7A 0.9365 . ?
O7 H7B 0.8931 . ?

loop_
_geom_torsion_atom_site_label_1
_geom_torsion_atom_site_label_2
_geom_torsion_atom_site_label_3
_geom_torsion_atom_site_label_4
_geom_torsion
_geom_torsion_site_symmetry_1
_geom_torsion_site_symmetry_2
_geom_torsion_site_symmetry_3
_geom_torsion_site_symmetry_4
_geom_torsion_publ_flag
Mg1 O1 S O2 93.5(6) . . . . ?
Mg1 O1 S O3 -28.5(6) . . . . ?
Mg1 O1 S O4 -146.2(5) . . . . ?
Mg2 O3 S O1 132.0(4) . . . . ?
Mg2 O3 S O2 10.6(4) . . . . ?
Mg2 O3 S O4 -111.1(3) . . . . ?
Mg2 O4 S O1 -142.0(3) 1_655 . . . ?
Mg2 O4 S O2 -22.1(4) 1_655 . . . ?
Mg2 O4 S O3 99.9(3) 1_655 . . . ?
N1 C O Mg1 -22.9(10) . . . . ?
N2 C O Mg1 157.4(5) . . . . ?
